data_4088533
loop_
_publ_author_name
'Yao, Wubing'
'Fang, Huaquan'
'Peng, Sihan'
'Wen, Huanan'
'Zhang, Lei'
'Hu, Aiguo'
'Huang, Zheng'

_publ_section_title
;
 Cobalt-Catalyzed Borylation of Aryl Halides and Pseudohalides
;
_journal_issue 10
_journal_name_full Organometallics
_journal_page_first 1559
_journal_paper_doi 10.1021/acs.organomet.6b00161
_journal_volume 35
_journal_year 2016
_chemical_absolute_configuration ad
_chemical_formula_sum 'C26 H24 Cl2 Co Fe N O P'
_chemical_formula_weight 583.11
_space_group_crystal_system orthorhombic
_space_group_IT_number 19
_space_group_name_Hall 'P 2ac 2ab'
_space_group_name_H-M_alt 'P 21 21 21'
_atom_sites_solution_hydrogens geom
_audit_creation_method SHELXL-2013
_cell_angle_alpha 90
_cell_angle_beta 90
_cell_angle_gamma 90
_cell_formula_units_Z 4
_cell_length_a 10.9345(15)
_cell_length_b 14.2498(19)
_cell_length_c 16.503(2)
_cell_measurement_reflns_used 3874
_cell_measurement_temperature 293(2)
_cell_measurement_theta_max 46.644
_cell_measurement_theta_min 4.469
_cell_volume 2571.4(6)
_computing_cell_refinement 'Bruker SMART'
_computing_data_collection 'Bruker SMART'
_computing_data_reduction 'Bruker SHELXTL'
_computing_molecular_graphics 'Bruker SHELXTL'
_computing_publication_material 'Bruker SHELXTL'
_computing_structure_refinement 'SHELXL-2013 (Sheldrick, 2013)'
_computing_structure_solution 'Bruker SHELXTL'
_diffrn_ambient_temperature 293(2)
_diffrn_measured_fraction_theta_full 1.000
_diffrn_measured_fraction_theta_max 1.000
_diffrn_measurement_device_type 'CCD area detector'
_diffrn_measurement_method 'phi and omega scans'
_diffrn_radiation_type MoK\a
_diffrn_radiation_wavelength 0.71073
_diffrn_reflns_av_R_equivalents 0.0430
_diffrn_reflns_av_unetI/netI 0.0484
_diffrn_reflns_Laue_measured_fraction_full 1.000
_diffrn_reflns_Laue_measured_fraction_max 1.000
_diffrn_reflns_limit_h_max 13
_diffrn_reflns_limit_h_min -13
_diffrn_reflns_limit_k_max 13
_diffrn_reflns_limit_k_min -17
_diffrn_reflns_limit_l_max 20
_diffrn_reflns_limit_l_min -20
_diffrn_reflns_number 15461
_diffrn_reflns_point_group_measured_fraction_full 1.000
_diffrn_reflns_point_group_measured_fraction_max 1.000
_diffrn_reflns_theta_full 25.242
_diffrn_reflns_theta_max 25.999
_diffrn_reflns_theta_min 1.888
_exptl_absorpt_coefficient_mu 1.498
_exptl_absorpt_correction_T_max 0.7456
_exptl_absorpt_correction_T_min 0.6521
_exptl_absorpt_correction_type multi-scan
_exptl_absorpt_process_details sadabs
_exptl_crystal_colour red
_exptl_crystal_density_diffrn 1.506
_exptl_crystal_description prismatic
_exptl_crystal_F_000 1188
_exptl_crystal_size_max 0.220
_exptl_crystal_size_mid 0.110
_exptl_crystal_size_min 0.070
_refine_diff_density_max 0.474
_refine_diff_density_min -0.216
_refine_diff_density_rms 0.074
_refine_ls_abs_structure_details
; 
 Flack x determined using 1766 quotients [(I+)-(I-)]/[(I+)+(I-)] 
 (Parsons and Flack (2004), Acta Cryst. A60, s61). 
;
_refine_ls_abs_structure_Flack 0.044(11)
_refine_ls_extinction_method none
_refine_ls_goodness_of_fit_ref 1.097
_refine_ls_hydrogen_treatment constr
_refine_ls_matrix_type full
_refine_ls_number_parameters 299
_refine_ls_number_reflns 5056
_refine_ls_number_restraints 0
_refine_ls_restrained_S_all 1.097
_refine_ls_R_factor_all 0.0503
_refine_ls_R_factor_gt 0.0445
_refine_ls_shift/su_max 0.000
_refine_ls_shift/su_mean 0.000
_refine_ls_structure_factor_coef Fsqd
_refine_ls_weighting_details 'w=1/[\s^2^(Fo^2^)+(0.0448P)^2^] where P=(Fo^2^+2Fc^2^)/3'
_refine_ls_weighting_scheme calc
_refine_ls_wR_factor_gt 0.0926
_refine_ls_wR_factor_ref 0.0947
_reflns_Friedel_coverage 0.768
_reflns_Friedel_fraction_full 1.000
_reflns_Friedel_fraction_max 0.999
_reflns_number_gt 4566
_reflns_number_total 5056
_reflns_threshold_expression 'I > 2\s(I)'
_cod_data_source_file om6b00161_si_003.cif
_cod_data_source_block cd16006
_cod_original_cell_volume 2571.3(6)
_cod_database_code 4088533
_shelx_space_group_comment
; 
The symmetry employed for this shelxl refinement is uniquely defined 
by the following loop, which should always be used as a source of 
symmetry information in preference to the above space-group names. 
They are only intended as comments. 
;
_shelx_estimated_absorpt_t_min 0.734
_shelx_estimated_absorpt_t_max 0.902
_shelxl_version_number 2013-4

loop_
_space_group_symop_operation_xyz
'x, y, z'
'-x+1/2, -y, z+1/2'
'-x, y+1/2, -z+1/2'
'x+1/2, -y+1/2, -z'

loop_
_atom_site_label
_atom_site_type_symbol
_atom_site_fract_x
_atom_site_fract_y
_atom_site_fract_z
_atom_site_U_iso_or_equiv
_atom_site_adp_type
_atom_site_occupancy
_atom_site_site_symmetry_order
_atom_site_calc_flag
_atom_site_refinement_flags_posn
_atom_site_refinement_flags_adp
Co1 Co 0.10770(6) 0.10251(5) 0.00207(4) 0.03699(19) Uani 1 1 d . .
Fe1 Fe 0.26068(7) 0.12784(5) 0.24416(4) 0.0389(2) Uani 1 1 d . .
P1 P 0.06497(13) 0.01130(9) 0.11868(8) 0.0350(3) Uani 1 1 d . .
Cl1 Cl 0.29252(15) 0.07285(13) -0.04754(10) 0.0601(4) Uani 1 1 d . .
Cl2 Cl -0.04240(15) 0.09233(12) -0.08785(9) 0.0586(4) Uani 1 1 d . .
N1 N 0.1017(4) 0.2270(3) 0.0558(2) 0.0337(9) Uani 1 1 d . .
O1 O 0.1076(4) 0.3403(2) 0.1483(2) 0.0455(9) Uani 1 1 d . .
C1 C 0.3929(6) 0.0751(5) 0.1697(4) 0.0606(17) Uani 1 1 d . .
H1 H 0.3785 0.0403 0.1194 0.073 Uiso 1 1 calc R U
C2 C 0.4025(6) 0.0360(5) 0.2465(5) 0.0630(17) Uani 1 1 d . .
H2 H 0.3970 -0.0310 0.2595 0.076 Uiso 1 1 calc R U
C3 C 0.4212(6) 0.1068(7) 0.3008(4) 0.075(2) Uani 1 1 d . .
H3 H 0.4328 0.0994 0.3593 0.090 Uiso 1 1 calc R U
C4 C 0.4235(6) 0.1926(5) 0.2576(7) 0.082(2) Uani 1 1 d . .
H4 H 0.4370 0.2551 0.2807 0.098 Uiso 1 1 calc R U
C5 C 0.4043(6) 0.1719(6) 0.1764(5) 0.068(2) Uani 1 1 d . .
H5 H 0.4011 0.2171 0.1317 0.082 Uiso 1 1 calc R U
C6 C 0.0959(5) 0.0853(4) 0.2040(3) 0.0353(12) Uani 1 1 d . .
C7 C 0.1113(6) 0.0602(4) 0.2872(3) 0.0479(14) Uani 1 1 d . .
H7 H 0.1104 -0.0040 0.3085 0.057 Uiso 1 1 calc R U
C8 C 0.1314(6) 0.1411(5) 0.3328(3) 0.0523(16) Uani 1 1 d . .
H8 H 0.1478 0.1427 0.3912 0.063 Uiso 1 1 calc R U
C9 C 0.1305(5) 0.2194(4) 0.2810(3) 0.0451(14) Uani 1 1 d . .
H9 H 0.1442 0.2847 0.2972 0.054 Uiso 1 1 calc R U
C10 C 0.1078(5) 0.1873(4) 0.2009(3) 0.0361(12) Uani 1 1 d . .
C11 C 0.1056(5) 0.2483(3) 0.1307(3) 0.0340(11) Uani 1 1 d . .
C12 C 0.1193(6) 0.3900(4) 0.0719(3) 0.0491(14) Uani 1 1 d . .
H12A H 0.2004 0.4167 0.0662 0.059 Uiso 1 1 calc R U
H12B H 0.0593 0.4399 0.0680 0.059 Uiso 1 1 calc R U
C13 C 0.0967(5) 0.3158(4) 0.0079(3) 0.0439(13) Uani 1 1 d . .
H13 H 0.0141 0.3238 -0.0141 0.053 Uiso 1 1 calc R U
C14 C 0.1871(7) 0.3172(5) -0.0606(4) 0.0647(19) Uani 1 1 d . .
H14A H 0.2681 0.3083 -0.0395 0.097 Uiso 1 1 calc R U
H14B H 0.1827 0.3765 -0.0880 0.097 Uiso 1 1 calc R U
H14C H 0.1682 0.2676 -0.0979 0.097 Uiso 1 1 calc R U
C15 C -0.0953(5) -0.0223(4) 0.1302(3) 0.0392(12) Uani 1 1 d . .
C16 C -0.1506(6) -0.0681(4) 0.0654(4) 0.0538(16) Uani 1 1 d . .
H16 H -0.1055 -0.0807 0.0189 0.065 Uiso 1 1 calc R U
C17 C -0.2715(6) -0.0948(5) 0.0696(5) 0.0665(18) Uani 1 1 d . .
H17 H -0.3079 -0.1256 0.0261 0.080 Uiso 1 1 calc R U
C18 C -0.3370(6) -0.0761(5) 0.1374(5) 0.067(2) Uani 1 1 d . .
H18 H -0.4187 -0.0941 0.1399 0.080 Uiso 1 1 calc R U
C19 C -0.2854(6) -0.0314(5) 0.2022(5) 0.0610(18) Uani 1 1 d . .
H19 H -0.3315 -0.0196 0.2484 0.073 Uiso 1 1 calc R U
C20 C -0.1633(5) -0.0035(4) 0.1986(4) 0.0468(15) Uani 1 1 d . .
H20 H -0.1279 0.0276 0.2423 0.056 Uiso 1 1 calc R U
C21 C 0.1470(5) -0.0979(4) 0.1369(4) 0.0440(14) Uani 1 1 d . .
C22 C 0.1234(6) -0.1541(4) 0.2037(4) 0.0581(17) Uani 1 1 d . .
H22 H 0.0634 -0.1368 0.2407 0.070 Uiso 1 1 calc R U
C23 C 0.1894(7) -0.2362(5) 0.2153(5) 0.078(2) Uani 1 1 d . .
H23 H 0.1752 -0.2727 0.2610 0.094 Uiso 1 1 calc R U
C24 C 0.2748(8) -0.2634(6) 0.1602(7) 0.099(3) Uani 1 1 d . .
H24 H 0.3168 -0.3195 0.1676 0.118 Uiso 1 1 calc R U
C25 C 0.2987(8) -0.2101(6) 0.0953(7) 0.096(3) Uani 1 1 d . .
H25 H 0.3588 -0.2286 0.0587 0.115 Uiso 1 1 calc R U
C26 C 0.2338(7) -0.1265(5) 0.0820(4) 0.0672(19) Uani 1 1 d . .
H26 H 0.2494 -0.0906 0.0361 0.081 Uiso 1 1 calc R U

loop_
_atom_site_aniso_label
_atom_site_aniso_U_11
_atom_site_aniso_U_22
_atom_site_aniso_U_33
_atom_site_aniso_U_23
_atom_site_aniso_U_13
_atom_site_aniso_U_12
Co1 0.0373(4) 0.0411(4) 0.0326(3) -0.0037(3) 0.0037(3) -0.0006(3)
Fe1 0.0344(4) 0.0445(4) 0.0378(4) 0.0045(3) -0.0031(3) 0.0027(3)
P1 0.0310(7) 0.0337(7) 0.0403(7) 0.0022(6) 0.0012(6) 0.0006(6)
Cl1 0.0456(9) 0.0787(12) 0.0559(9) -0.0109(8) 0.0164(7) 0.0030(8)
Cl2 0.0531(9) 0.0743(11) 0.0483(8) -0.0063(8) -0.0111(7) 0.0054(8)
N1 0.034(2) 0.032(2) 0.035(2) 0.0036(18) -0.001(2) 0.0007(19)
O1 0.060(3) 0.032(2) 0.044(2) -0.0014(16) -0.002(2) 0.0014(19)
C1 0.036(3) 0.081(5) 0.065(4) -0.011(4) 0.007(3) 0.015(4)
C2 0.043(4) 0.059(4) 0.088(5) 0.007(4) 0.003(4) 0.013(3)
C3 0.045(4) 0.115(7) 0.065(4) 0.006(5) -0.018(3) 0.012(4)
C4 0.039(4) 0.064(5) 0.144(8) -0.027(5) -0.002(5) -0.007(3)
C5 0.042(4) 0.075(5) 0.087(5) 0.028(4) 0.017(4) 0.001(4)
C6 0.028(3) 0.043(3) 0.034(2) 0.005(2) 0.002(2) 0.001(2)
C7 0.040(3) 0.059(4) 0.045(3) 0.017(3) 0.005(3) 0.004(3)
C8 0.050(4) 0.071(4) 0.035(3) -0.001(3) 0.006(3) 0.001(3)
C9 0.045(4) 0.050(3) 0.040(3) -0.007(3) 0.000(2) 0.009(3)
C10 0.030(3) 0.042(3) 0.037(3) 0.000(2) 0.002(2) 0.008(2)
C11 0.024(2) 0.036(3) 0.042(3) 0.000(2) -0.001(2) 0.005(2)
C12 0.049(3) 0.036(3) 0.062(4) 0.009(3) -0.003(3) 0.001(3)
C13 0.045(3) 0.042(3) 0.045(3) 0.014(3) -0.007(3) 0.003(3)
C14 0.085(5) 0.060(4) 0.049(4) 0.014(3) 0.010(4) -0.010(4)
C15 0.035(3) 0.034(3) 0.048(3) 0.012(2) 0.001(3) 0.003(2)
C16 0.045(4) 0.051(4) 0.065(4) 0.001(3) -0.005(3) -0.004(3)
C17 0.048(4) 0.065(4) 0.086(5) -0.004(4) -0.013(4) -0.010(3)
C18 0.036(3) 0.059(4) 0.105(6) 0.026(4) -0.003(4) -0.003(3)
C19 0.042(4) 0.065(4) 0.076(4) 0.021(4) 0.014(3) 0.012(3)
C20 0.038(3) 0.044(3) 0.059(4) 0.011(3) 0.006(3) 0.003(3)
C21 0.034(3) 0.030(3) 0.067(4) 0.006(3) -0.003(3) 0.001(2)
C22 0.044(4) 0.045(4) 0.086(5) 0.012(3) -0.005(3) 0.003(3)
C23 0.062(5) 0.055(4) 0.118(7) 0.035(4) -0.012(5) 0.001(4)
C24 0.057(5) 0.054(5) 0.186(10) 0.031(6) 0.003(6) 0.021(4)
C25 0.075(6) 0.058(5) 0.155(9) -0.006(6) 0.030(6) 0.023(4)
C26 0.067(5) 0.049(4) 0.085(5) 0.002(3) 0.017(4) 0.013(4)

loop_
_atom_type_symbol
_atom_type_description
_atom_type_scat_dispersion_real
_atom_type_scat_dispersion_imag
_atom_type_scat_source
C C 0.0033 0.0016 'International Tables Vol C Tables 4.2.6.8 and 6.1.1.4'
H H 0.0000 0.0000 'International Tables Vol C Tables 4.2.6.8 and 6.1.1.4'
N N 0.0061 0.0033 'International Tables Vol C Tables 4.2.6.8 and 6.1.1.4'
O O 0.0106 0.0060 'International Tables Vol C Tables 4.2.6.8 and 6.1.1.4'
P P 0.1023 0.0942 'International Tables Vol C Tables 4.2.6.8 and 6.1.1.4'
Cl Cl 0.1484 0.1585 'International Tables Vol C Tables 4.2.6.8 and 6.1.1.4'
Fe Fe 0.3463 0.8444 'International Tables Vol C Tables 4.2.6.8 and 6.1.1.4'
Co Co 0.3494 0.9721 'International Tables Vol C Tables 4.2.6.8 and 6.1.1.4'

loop_
_geom_angle_atom_site_label_1
_geom_angle_atom_site_label_2
_geom_angle_atom_site_label_3
_geom_angle
N1 Co1 Cl2 109.44(13)
N1 Co1 Cl1 111.42(14)
Cl2 Co1 Cl1 114.48(7)
N1 Co1 P1 96.95(12)
Cl2 Co1 P1 111.21(6)
Cl1 Co1 P1 111.99(6)
C10 Fe1 C3 162.9(3)
C10 Fe1 C6 42.6(2)
C3 Fe1 C6 152.8(3)
C10 Fe1 C4 125.5(3)
C3 Fe1 C4 41.2(3)
C6 Fe1 C4 164.5(3)
C10 Fe1 C9 41.2(2)
C3 Fe1 C9 124.8(3)
C6 Fe1 C9 70.3(2)
C4 Fe1 C9 107.0(3)
C10 Fe1 C7 69.7(2)
C3 Fe1 C7 118.0(3)
C6 Fe1 C7 41.4(2)
C4 Fe1 C7 153.0(4)
C9 Fe1 C7 68.6(3)
C10 Fe1 C5 108.6(3)
C3 Fe1 C5 68.1(3)
C6 Fe1 C5 127.2(3)
C4 Fe1 C5 40.1(3)
C9 Fe1 C5 120.7(3)
C7 Fe1 C5 164.9(3)
C10 Fe1 C2 156.4(3)
C3 Fe1 C2 39.5(3)
C6 Fe1 C2 119.7(3)
C4 Fe1 C2 67.6(3)
C9 Fe1 C2 161.3(3)
C7 Fe1 C2 107.6(3)
C5 Fe1 C2 67.6(3)
C10 Fe1 C1 122.2(2)
C3 Fe1 C1 66.8(3)
C6 Fe1 C1 109.0(3)
C4 Fe1 C1 67.0(3)
C9 Fe1 C1 156.4(3)
C7 Fe1 C1 127.4(3)
C5 Fe1 C1 39.9(3)
C2 Fe1 C1 39.9(3)
C10 Fe1 C8 68.8(2)
C3 Fe1 C8 106.6(3)
C6 Fe1 C8 69.2(2)
C4 Fe1 C8 119.3(3)
C9 Fe1 C8 40.4(2)
C7 Fe1 C8 40.1(2)
C5 Fe1 C8 154.5(3)
C2 Fe1 C8 125.1(3)
C1 Fe1 C8 162.8(3)
C6 P1 C21 106.3(3)
C6 P1 C15 104.7(3)
C21 P1 C15 103.3(2)
C6 P1 Co1 106.18(17)
C21 P1 Co1 120.4(2)
C15 P1 Co1 114.68(17)
C11 N1 C13 108.2(4)
C11 N1 Co1 130.2(3)
C13 N1 Co1 121.5(3)
C11 O1 C12 106.8(4)
C2 C1 C5 108.7(7)
C2 C1 Fe1 69.7(4)
C5 C1 Fe1 69.5(4)
C2 C1 H1 125.7
C5 C1 H1 125.7
Fe1 C1 H1 125.7
C3 C2 C1 108.3(7)
C3 C2 Fe1 69.5(4)
C1 C2 Fe1 70.5(4)
C3 C2 H2 125.9
C1 C2 H2 125.9
Fe1 C2 H2 125.9
C2 C3 C4 108.1(7)
C2 C3 Fe1 71.0(4)
C4 C3 Fe1 69.6(4)
C2 C3 H3 125.9
C4 C3 H3 125.9
Fe1 C3 H3 125.9
C5 C4 C3 107.4(7)
C5 C4 Fe1 70.3(4)
C3 C4 Fe1 69.2(4)
C5 C4 H4 126.3
C3 C4 H4 126.3
Fe1 C4 H4 126.3
C4 C5 C1 107.5(7)
C4 C5 Fe1 69.5(4)
C1 C5 Fe1 70.5(4)
C4 C5 H5 126.2
C1 C5 H5 126.2
Fe1 C5 H5 126.2
C7 C6 C10 105.8(5)
C7 C6 P1 129.1(4)
C10 C6 P1 125.1(4)
C7 C6 Fe1 69.7(3)
C10 C6 Fe1 68.4(3)
P1 C6 Fe1 127.2(3)
C8 C7 C6 109.3(5)
C8 C7 Fe1 70.6(4)
C6 C7 Fe1 68.8(3)
C8 C7 H7 125.3
C6 C7 H7 125.3
Fe1 C7 H7 125.3
C7 C8 C9 109.1(5)
C7 C8 Fe1 69.3(3)
C9 C8 Fe1 69.1(3)
C7 C8 H8 125.4
C9 C8 H8 125.4
Fe1 C8 H8 125.4
C8 C9 C10 108.2(5)
C8 C9 Fe1 70.5(3)
C10 C9 Fe1 68.7(3)
C8 C9 H9 125.9
C10 C9 H9 125.9
Fe1 C9 H9 125.9
C9 C10 C11 123.7(5)
C9 C10 C6 107.7(5)
C11 C10 C6 128.6(4)
C9 C10 Fe1 70.1(3)
C11 C10 Fe1 123.5(4)
C6 C10 Fe1 69.0(3)
N1 C11 O1 116.3(4)
N1 C11 C10 129.3(4)
O1 C11 C10 114.3(4)
O1 C12 C13 104.6(4)
O1 C12 H12A 110.8
C13 C12 H12A 110.8
O1 C12 H12B 110.8
C13 C12 H12B 110.8
H12A C12 H12B 108.9
N1 C13 C14 112.7(4)
N1 C13 C12 102.5(4)
C14 C13 C12 114.2(5)
N1 C13 H13 109.1
C14 C13 H13 109.1
C12 C13 H13 109.1
C13 C14 H14A 109.5
C13 C14 H14B 109.5
H14A C14 H14B 109.5
C13 C14 H14C 109.5
H14A C14 H14C 109.5
H14B C14 H14C 109.5
C20 C15 C16 119.1(6)
C20 C15 P1 123.5(5)
C16 C15 P1 117.4(4)
C17 C16 C15 120.6(7)
C17 C16 H16 119.7
C15 C16 H16 119.7
C18 C17 C16 119.6(7)
C18 C17 H17 120.2
C16 C17 H17 120.2
C17 C18 C19 121.2(7)
C17 C18 H18 119.4
C19 C18 H18 119.4
C18 C19 C20 119.7(7)
C18 C19 H19 120.1
C20 C19 H19 120.1
C15 C20 C19 119.7(7)
C15 C20 H20 120.2
C19 C20 H20 120.2
C26 C21 C22 118.8(6)
C26 C21 P1 118.9(5)
C22 C21 P1 122.3(5)
C21 C22 C23 120.0(7)
C21 C22 H22 120.0
C23 C22 H22 120.0
C24 C23 C22 120.4(7)
C24 C23 H23 119.8
C22 C23 H23 119.8
C25 C24 C23 120.4(7)
C25 C24 H24 119.8
C23 C24 H24 119.8
C24 C25 C26 120.5(8)
C24 C25 H25 119.8
C26 C25 H25 119.8
C21 C26 C25 119.8(7)
C21 C26 H26 120.1
C25 C26 H26 120.1

loop_
_geom_bond_atom_site_label_1
_geom_bond_atom_site_label_2
_geom_bond_distance
Co1 N1 1.984(4)
Co1 Cl2 2.2174(17)
Co1 Cl1 2.2210(17)
Co1 P1 2.3688(15)
Fe1 C10 2.006(5)
Fe1 C3 2.012(6)
Fe1 C6 2.013(5)
Fe1 C4 2.018(7)
Fe1 C9 2.024(6)
Fe1 C7 2.025(6)
Fe1 C5 2.027(6)
Fe1 C2 2.030(6)
Fe1 C1 2.040(6)
Fe1 C8 2.043(6)
P1 C6 1.791(5)
P1 C21 1.821(5)
P1 C15 1.827(6)
N1 C11 1.274(6)
N1 C13 1.494(6)
O1 C11 1.343(6)
O1 C12 1.452(6)
C1 C2 1.388(10)
C1 C5 1.389(10)
C1 H1 0.9800
C2 C3 1.365(10)
C2 H2 0.9800
C3 C4 1.416(11)
C3 H3 0.9800
C4 C5 1.388(11)
C4 H4 0.9800
C5 H5 0.9800
C6 C7 1.428(7)
C6 C10 1.461(7)
C7 C8 1.395(8)
C7 H7 0.9800
C8 C9 1.406(8)
C8 H8 0.9800
C9 C10 1.420(7)
C9 H9 0.9800
C10 C11 1.449(7)
C12 C13 1.515(8)
C12 H12A 0.9700
C12 H12B 0.9700
C13 C14 1.500(8)
C13 H13 0.9800
C14 H14A 0.9600
C14 H14B 0.9600
C14 H14C 0.9600
C15 C20 1.379(8)
C15 C16 1.390(8)
C16 C17 1.378(9)
C16 H16 0.9300
C17 C18 1.355(10)
C17 H17 0.9300
C18 C19 1.367(10)
C18 H18 0.9300
C19 C20 1.393(9)
C19 H19 0.9300
C20 H20 0.9300
C21 C26 1.375(9)
C21 C22 1.386(8)
C22 C23 1.387(9)
C22 H22 0.9300
C23 C24 1.360(12)
C23 H23 0.9300
C24 C25 1.339(12)
C24 H24 0.9300
C25 C26 1.404(10)
C25 H25 0.9300
C26 H26 0.9300

loop_
_geom_torsion_atom_site_label_1
_geom_torsion_atom_site_label_2
_geom_torsion_atom_site_label_3
_geom_torsion_atom_site_label_4
_geom_torsion
C5 C1 C2 C3 -0.7(8)
Fe1 C1 C2 C3 -59.5(5)
C5 C1 C2 Fe1 58.7(5)
C1 C2 C3 C4 0.0(8)
Fe1 C2 C3 C4 -60.0(5)
C1 C2 C3 Fe1 60.1(5)
C2 C3 C4 C5 0.7(8)
Fe1 C3 C4 C5 -60.2(5)
C2 C3 C4 Fe1 60.9(5)
C3 C4 C5 C1 -1.1(8)
Fe1 C4 C5 C1 -60.6(5)
C3 C4 C5 Fe1 59.5(5)
C2 C1 C5 C4 1.2(9)
Fe1 C1 C5 C4 60.0(5)
C2 C1 C5 Fe1 -58.8(5)
C21 P1 C6 C7 -35.4(6)
C15 P1 C6 C7 73.6(6)
Co1 P1 C6 C7 -164.7(5)
C21 P1 C6 C10 146.1(5)
C15 P1 C6 C10 -104.9(5)
Co1 P1 C6 C10 16.8(5)
C21 P1 C6 Fe1 57.9(4)
C15 P1 C6 Fe1 166.8(3)
Co1 P1 C6 Fe1 -71.5(3)
C10 C6 C7 C8 0.0(7)
P1 C6 C7 C8 -178.8(4)
Fe1 C6 C7 C8 59.2(4)
C10 C6 C7 Fe1 -59.2(4)
P1 C6 C7 Fe1 122.1(5)
C6 C7 C8 C9 -0.4(7)
Fe1 C7 C8 C9 57.7(4)
C6 C7 C8 Fe1 -58.1(4)
C7 C8 C9 C10 0.7(7)
Fe1 C8 C9 C10 58.5(4)
C7 C8 C9 Fe1 -57.8(4)
C8 C9 C10 C11 -177.3(5)
Fe1 C9 C10 C11 -117.7(5)
C8 C9 C10 C6 -0.7(7)
Fe1 C9 C10 C6 58.9(4)
C8 C9 C10 Fe1 -59.6(4)
C7 C6 C10 C9 0.4(7)
P1 C6 C10 C9 179.3(4)
Fe1 C6 C10 C9 -59.6(4)
C7 C6 C10 C11 176.8(5)
P1 C6 C10 C11 -4.4(8)
Fe1 C6 C10 C11 116.7(6)
C7 C6 C10 Fe1 60.1(4)
P1 C6 C10 Fe1 -121.1(4)
C13 N1 C11 O1 -1.6(6)
Co1 N1 C11 O1 175.8(3)
C13 N1 C11 C10 178.1(5)
Co1 N1 C11 C10 -4.5(8)
C12 O1 C11 N1 -6.7(6)
C12 O1 C11 C10 173.5(4)
C9 C10 C11 N1 170.2(6)
C6 C10 C11 N1 -5.6(9)
Fe1 C10 C11 N1 83.1(7)
C9 C10 C11 O1 -10.0(7)
C6 C10 C11 O1 174.2(5)
Fe1 C10 C11 O1 -97.2(5)
C11 O1 C12 C13 11.6(6)
C11 N1 C13 C14 131.9(5)
Co1 N1 C13 C14 -45.8(6)
C11 N1 C13 C12 8.7(5)
Co1 N1 C13 C12 -169.0(4)
O1 C12 C13 N1 -12.0(5)
O1 C12 C13 C14 -134.1(5)
C6 P1 C15 C20 -9.1(5)
C21 P1 C15 C20 102.0(5)
Co1 P1 C15 C20 -125.0(4)
C6 P1 C15 C16 170.0(4)
C21 P1 C15 C16 -78.9(5)
Co1 P1 C15 C16 54.0(5)
C20 C15 C16 C17 -0.4(9)
P1 C15 C16 C17 -179.5(5)
C15 C16 C17 C18 0.2(10)
C16 C17 C18 C19 -0.3(11)
C17 C18 C19 C20 0.6(10)
C16 C15 C20 C19 0.7(8)
P1 C15 C20 C19 179.7(4)
C18 C19 C20 C15 -0.8(9)
C6 P1 C21 C26 -120.6(5)
C15 P1 C21 C26 129.5(5)
Co1 P1 C21 C26 -0.1(6)
C6 P1 C21 C22 60.6(5)
C15 P1 C21 C22 -49.4(5)
Co1 P1 C21 C22 -178.9(4)
C26 C21 C22 C23 1.8(10)
P1 C21 C22 C23 -179.3(5)
C21 C22 C23 C24 -2.0(11)
C22 C23 C24 C25 1.9(14)
C23 C24 C25 C26 -1.7(15)
C22 C21 C26 C25 -1.6(11)
P1 C21 C26 C25 179.5(6)
C24 C25 C26 C21 1.6(13)
